data_7243086
loop_
_publ_author_name
'Hazarika, Pragyan J.'
'Gupta, Poonam'
'Gunnam, Anilkumar'
'Allu, Suryanarayana'
'Nangia, Ashwini K.'
'Nath, Naba K.'

_publ_section_title
;
 Photomechanical response of sulfonylhydrazone molecular crystals
;
_journal_issue 28
_journal_name_full CrystEngComm
_journal_page_first 4910
_journal_page_last 4916
_journal_paper_doi 10.1039/D1CE00478F
_journal_volume 23
_journal_year 2021
_chemical_formula_moiety 'C14 H13 N3 O4 S'
_chemical_formula_sum 'C14 H13 N3 O4 S'
_chemical_formula_weight 319.34
_space_group_crystal_system triclinic
_space_group_IT_number 2
_space_group_name_Hall '-P 1'
_space_group_name_H-M_alt 'P -1'
_symmetry_Int_Tables_number 2
_atom_sites_solution_primary iterative
_audit_creation_date 2019-09-19
_audit_creation_method
;
Olex2 1.2
(compiled 2018.05.29 svn.r3508 for OlexSys, GUI svn.r5506)
;
_audit_update_record
;
2021-04-08 deposited with the CCDC.	2021-06-21 downloaded from the CCDC.
;
_cell_angle_alpha 93.860(2)
_cell_angle_beta 94.947(2)
_cell_angle_gamma 98.214(2)
_cell_formula_units_Z 2
_cell_length_a 5.6676(3)
_cell_length_b 10.5227(5)
_cell_length_c 12.1824(6)
_cell_measurement_reflns_used 9958
_cell_measurement_temperature 296.15
_cell_measurement_theta_max 25.04
_cell_measurement_theta_min 2.69
_cell_volume 714.07(6)
_computing_cell_refinement 'SAINT v8.37A (Bruker, 2015)'
_computing_data_reduction 'SAINT v8.37A (Bruker, 2015)'
_computing_molecular_graphics 'Olex2 (Dolomanov et al., 2009)'
_computing_publication_material 'Olex2 (Dolomanov et al., 2009)'
_computing_structure_refinement 'olex2.refine (Bourhis et al., 2015)'
_computing_structure_solution 'olex2.solve (Bourhis et al., 2015)'
_diffrn_ambient_temperature 296.15
_diffrn_measured_fraction_theta_full 0.9921
_diffrn_measured_fraction_theta_max 0.9921
_diffrn_measurement_device_type 'Bruker APEX-II CCD'
_diffrn_measurement_method '\f and \w scans'
_diffrn_radiation_type 'Mo K\a'
_diffrn_radiation_wavelength 0.71073
_diffrn_reflns_av_R_equivalents 0.0189
_diffrn_reflns_av_unetI/netI 0.0118
_diffrn_reflns_limit_h_max 6
_diffrn_reflns_limit_h_min -6
_diffrn_reflns_limit_k_max 12
_diffrn_reflns_limit_k_min -12
_diffrn_reflns_limit_l_max 14
_diffrn_reflns_limit_l_min -14
_diffrn_reflns_number 15815
_diffrn_reflns_theta_full 25.0349
_diffrn_reflns_theta_max 25.03
_diffrn_reflns_theta_min 3.65
_diffrn_standards_number 0
_exptl_absorpt_coefficient_mu 0.249
_exptl_absorpt_correction_T_max 0.7452
_exptl_absorpt_correction_T_min 0.7128
_exptl_absorpt_correction_type multi-scan
_exptl_absorpt_process_details
;
SADABS-2014/5 (Bruker,2014/5) was used for absorption correction.
wR2(int) was 0.0498 before and 0.0347 after correction.
The Ratio of minimum to maximum transmission is 0.9565.
The \l/2 correction factor is Not present.
;
_exptl_crystal_colour 'clear colourless'
_exptl_crystal_colour_lustre clear
_exptl_crystal_colour_primary colourless
_exptl_crystal_density_diffrn 1.4851
_exptl_crystal_description plate
_exptl_crystal_F_000 332.4164
_exptl_crystal_size_max 0.28
_exptl_crystal_size_mid 0.19
_exptl_crystal_size_min 0.12
_refine_diff_density_max 0.2802
_refine_diff_density_min -0.3250
_refine_diff_density_rms 0.0443
_refine_ls_d_res_high 0.8398
_refine_ls_d_res_low 5.5830
_refine_ls_goodness_of_fit_ref 0.9873
_refine_ls_hydrogen_treatment mixed
_refine_ls_matrix_type full
_refine_ls_number_constraints 22
_refine_ls_number_parameters 204
_refine_ls_number_reflns 2511
_refine_ls_number_restraints 0
_refine_ls_restrained_S_all 0.9873
_refine_ls_R_factor_all 0.0358
_refine_ls_R_factor_gt 0.0329
_refine_ls_shift/su_max 0.0010
_refine_ls_shift/su_mean 0.0000
_refine_ls_structure_factor_coef Fsqd
_refine_ls_weighting_details 'w=1/[\s^2^(Fo^2^)+(0.0820P)^2^+0.1966P] where P=(Fo^2^+2Fc^2^)/3'
_refine_ls_weighting_scheme calc
_refine_ls_wR_factor_gt 0.1056
_refine_ls_wR_factor_ref 0.1106
_reflns_Friedel_coverage 0.0
_reflns_limit_h_max 6
_reflns_limit_h_min -6
_reflns_limit_k_max 12
_reflns_limit_k_min -12
_reflns_limit_l_max 14
_reflns_limit_l_min 0
_reflns_number_gt 2322
_reflns_number_total 2511
_reflns_threshold_expression I>=2u(I)
_cod_data_source_file d1ce00478f7.cif
_cod_data_source_block SH2
_cod_depositor_comments 'Adding full bibliography for 7243084--7243087.cif.'
_cod_database_code 7243086
_olex2_refinement_description
;
1. Fixed Uiso
 At 1.2 times of:
  All C(H) groups
 At 1.5 times of:
  All C(H,H,H) groups
2.a Aromatic/amide H refined with riding coordinates:
 C3(H3), C4(H4), C6(H6), C7(H7), C8(H8), C11(H11), C12(H12), C13(H13), C14(H14)
2.b Idealised Me refined as rotating group:
 C1(H1a,H1b,H1c)
;
_olex2_submission_special_instructions 'No special instructions were received'

loop_
_space_group_symop_id
_space_group_symop_operation_xyz
1 x,y,z
2 -x,-y,-z

loop_
_atom_site_label
_atom_site_type_symbol
_atom_site_fract_x
_atom_site_fract_y
_atom_site_fract_z
_atom_site_U_iso_or_equiv
_atom_site_adp_type
_atom_site_occupancy
_atom_site_refinement_flags_posn
S1 S 0.70815(6) 0.42315(3) 0.72387(3) 0.03304(17) Uani 1.000000 .
O1 O 0.7821(2) 0.55678(11) 0.75720(10) 0.0460(3) Uani 1.000000 .
N1 N 0.5114(3) 0.42406(13) 0.61701(11) 0.0348(3) Uani 1.000000 .
C1 C 0.1693(4) 0.1748(2) 1.08001(17) 0.0641(6) Uani 1.000000 .
H1a H 0.0049(8) 0.1878(15) 1.0699(9) 0.0962(9) Uiso 1.000000 GR
H1b H 0.178(3) 0.0842(4) 1.0753(9) 0.0962(9) Uiso 1.000000 GR
H1c H 0.240(2) 0.2131(12) 1.15127(18) 0.0962(9) Uiso 1.000000 GR
O2 O 0.8783(2) 0.34363(12) 0.69228(10) 0.0438(3) Uani 1.000000 .
N2 N 0.4139(2) 0.30575(11) 0.56377(10) 0.0320(3) Uani 1.000000 .
C2 C 0.3040(3) 0.23658(17) 0.99138(14) 0.0453(4) Uani 1.000000 .
N3 N -0.2064(2) 0.28011(13) 0.33223(12) 0.0391(3) Uani 1.000000 .
O3 O -0.2012(2) 0.36576(13) 0.40558(11) 0.0517(3) Uani 1.000000 .
C3 C 0.2496(3) 0.35045(19) 0.95211(16) 0.0495(4) Uani 1.000000 .
H3 H 0.1281(3) 0.38881(19) 0.98114(16) 0.0594(5) Uiso 1.000000 R
C4 C 0.3712(3) 0.40837(17) 0.87103(15) 0.0443(4) Uani 1.000000 .
H4 H 0.3326(3) 0.48493(17) 0.84564(15) 0.0532(5) Uiso 1.000000 R
O4 O -0.3179(3) 0.27962(15) 0.24183(13) 0.0698(5) Uani 1.000000 .
C5 C 0.5521(3) 0.35058(15) 0.82795(12) 0.0334(3) Uani 1.000000 .
C6 C 0.6114(3) 0.23760(17) 0.86573(16) 0.0476(4) Uani 1.000000 .
H6 H 0.7327(3) 0.19920(17) 0.83652(16) 0.0571(5) Uiso 1.000000 R
C7 C 0.4878(4) 0.18232(19) 0.94768(17) 0.0549(5) Uani 1.000000 .
H7 H 0.5291(4) 0.10681(19) 0.97419(17) 0.0658(6) Uiso 1.000000 R
C8 C 0.2394(3) 0.30826(14) 0.49120(12) 0.0321(3) Uani 1.000000 .
H8 H 0.1789(3) 0.38455(14) 0.48023(12) 0.0385(4) Uiso 1.000000 R
C9 C 0.1354(3) 0.18825(14) 0.42508(12) 0.0299(3) Uani 1.000000 .
C10 C -0.0730(3) 0.17278(15) 0.35149(13) 0.0320(3) Uani 1.000000 .
C11 C -0.1631(3) 0.05689(17) 0.29196(14) 0.0398(4) Uani 1.000000 .
H11 H -0.3016(3) 0.05023(17) 0.24374(14) 0.0477(5) Uiso 1.000000 R
C12 C -0.0474(3) -0.04883(16) 0.30423(15) 0.0431(4) Uani 1.000000 .
H12 H -0.1097(3) -0.12776(16) 0.26625(15) 0.0517(5) Uiso 1.000000 R
C13 C 0.1625(3) -0.03596(16) 0.37374(15) 0.0437(4) Uani 1.000000 .
H13 H 0.2438(3) -0.10614(16) 0.38120(15) 0.0524(5) Uiso 1.000000 R
C14 C 0.2514(3) 0.07979(16) 0.43174(14) 0.0391(4) Uani 1.000000 .
H14 H 0.3940(3) 0.08641(16) 0.47713(14) 0.0469(5) Uiso 1.000000 R
H1 H 0.430(4) 0.476(2) 0.6190(17) 0.048(6) Uiso 1.000000 .

loop_
_atom_site_aniso_label
_atom_site_aniso_U_11
_atom_site_aniso_U_22
_atom_site_aniso_U_33
_atom_site_aniso_U_12
_atom_site_aniso_U_13
_atom_site_aniso_U_23
S1 0.0336(3) 0.0298(3) 0.0341(3) 0.00280(16) -0.00033(16) 0.00011(16)
O1 0.0501(7) 0.0339(6) 0.0492(7) -0.0054(5) 0.0022(6) -0.0030(5)
N1 0.0413(8) 0.0262(7) 0.0366(7) 0.0090(6) -0.0027(6) 0.0004(5)
C1 0.0755(14) 0.0618(13) 0.0487(11) -0.0150(11) 0.0129(10) 0.0029(10)
O2 0.0378(6) 0.0482(7) 0.0470(7) 0.0132(5) 0.0032(5) 0.0023(5)
N2 0.0359(7) 0.0269(6) 0.0327(7) 0.0047(5) 0.0012(5) 0.0017(5)
C2 0.0500(10) 0.0445(10) 0.0351(9) -0.0096(8) 0.0001(7) -0.0018(7)
N3 0.0304(7) 0.0393(8) 0.0481(8) 0.0075(6) -0.0002(6) 0.0070(6)
O3 0.0515(8) 0.0498(8) 0.0582(8) 0.0246(6) 0.0057(6) -0.0011(6)
C3 0.0465(10) 0.0527(11) 0.0492(10) 0.0070(8) 0.0106(8) -0.0031(8)
C4 0.0472(10) 0.0397(9) 0.0478(10) 0.0115(7) 0.0056(8) 0.0048(7)
O4 0.0727(10) 0.0629(9) 0.0706(10) 0.0234(8) -0.0326(8) 0.0043(7)
C5 0.0349(8) 0.0326(8) 0.0304(7) 0.0021(6) -0.0028(6) -0.0002(6)
C6 0.0532(10) 0.0412(9) 0.0522(11) 0.0151(8) 0.0101(8) 0.0091(8)
C7 0.0695(13) 0.0423(10) 0.0549(11) 0.0089(9) 0.0079(10) 0.0158(8)
C8 0.0354(8) 0.0283(8) 0.0337(8) 0.0076(6) 0.0038(6) 0.0049(6)
C9 0.0307(7) 0.0296(7) 0.0304(7) 0.0063(6) 0.0041(6) 0.0051(6)
C10 0.0302(7) 0.0332(8) 0.0339(8) 0.0064(6) 0.0053(6) 0.0063(6)
C11 0.0353(8) 0.0419(9) 0.0397(9) 0.0018(7) -0.0013(7) 0.0007(7)
C12 0.0490(10) 0.0335(8) 0.0443(9) 0.0024(7) 0.0035(8) -0.0051(7)
C13 0.0500(10) 0.0326(8) 0.0497(10) 0.0142(7) 0.0014(8) -0.0005(7)
C14 0.0394(9) 0.0364(8) 0.0423(9) 0.0128(7) -0.0025(7) 0.0017(7)

loop_
_atom_type_symbol
_atom_type_scat_dispersion_real
_atom_type_scat_dispersion_imag
_atom_type_scat_Cromer_Mann_a1
_atom_type_scat_Cromer_Mann_a2
_atom_type_scat_Cromer_Mann_a3
_atom_type_scat_Cromer_Mann_a4
_atom_type_scat_Cromer_Mann_b1
_atom_type_scat_Cromer_Mann_b2
_atom_type_scat_Cromer_Mann_b3
_atom_type_scat_Cromer_Mann_b4
_atom_type_scat_Cromer_Mann_c
_atom_type_scat_source
_atom_type_scat_dispersion_source
H 0.00000 0.00000 0.49300 0.32291 0.14019 0.04081 10.51090 26.12570 3.14236 57.79970 0.0030380000826 'International Tables Volume C Table 6.1.1.4 (pp. 500-502)' 'Henke, Gullikson and Davis, At. Data and Nucl. Data Tables, 1993, 54, 2'
C 0.00347 0.00161 2.31000 1.02000 1.58860 0.86500 20.84390 10.20750 0.56870 51.65120 0.215599998832 'International Tables Volume C Table 6.1.1.4 (pp. 500-502)' 'Henke, Gullikson and Davis, At. Data and Nucl. Data Tables, 1993, 54, 2'
S 0.12424 0.12443 6.90530 5.20340 1.43790 1.58630 1.46790 22.21510 0.25360 56.17200 0.866900026798 'International Tables Volume C Table 6.1.1.4 (pp. 500-502)' 'Henke, Gullikson and Davis, At. Data and Nucl. Data Tables, 1993, 54, 2'
O 0.01158 0.00611 3.04850 2.28680 1.54630 0.86700 13.27710 5.70110 0.32390 32.90890 0.250800013542 'International Tables Volume C Table 6.1.1.4 (pp. 500-502)' 'Henke, Gullikson and Davis, At. Data and Nucl. Data Tables, 1993, 54, 2'
N 0.00653 0.00323 12.21260 3.13220 2.01250 1.16630 0.00570 9.89330 28.99750 0.58260 -11.5290002823 'International Tables Volume C Table 6.1.1.4 (pp. 500-502)' 'Henke, Gullikson and Davis, At. Data and Nucl. Data Tables, 1993, 54, 2'

loop_
_geom_angle_atom_site_label_1
_geom_angle_atom_site_label_2
_geom_angle_atom_site_label_3
_geom_angle
_geom_angle_site_symmetry_1
_geom_angle_site_symmetry_3
_geom_angle_publ_flag
N1 S1 O1 103.56(7) . . ?
O2 S1 O1 120.48(7) . . ?
O2 S1 N1 107.91(7) . . ?
C5 S1 O1 109.01(7) . . ?
C5 S1 N1 106.83(7) . . ?
C5 S1 O2 108.25(7) . . ?
N2 N1 S1 116.68(10) . . ?
H1 N1 S1 117.2(16) . . ?
H1 N1 N2 117.1(16) . . ?
H1b C1 H1a 109.5 . . ?
H1c C1 H1a 109.5 . . ?
H1c C1 H1b 109.5 . . ?
C2 C1 H1a 109.5 . . ?
C2 C1 H1b 109.5 . . ?
C2 C1 H1c 109.5 . . ?
C8 N2 N1 114.99(12) . . ?
C3 C2 C1 120.86(19) . . ?
C7 C2 C1 121.13(18) . . ?
C7 C2 C3 118.00(16) . . ?
O4 N3 O3 122.80(14) . . ?
C10 N3 O3 119.55(13) . . ?
C10 N3 O4 117.65(14) . . ?
H3 C3 C2 119.18(11) . . ?
C4 C3 C2 121.63(17) . . ?
C4 C3 H3 119.18(11) . . ?
H4 C4 C3 120.55(11) . . ?
C5 C4 C3 118.90(16) . . ?
C5 C4 H4 120.55(10) . . ?
C4 C5 S1 119.41(12) . . ?
C6 C5 S1 119.72(13) . . ?
C6 C5 C4 120.87(15) . . ?
H6 C6 C5 120.53(10) . . ?
C7 C6 C5 118.94(17) . . ?
C7 C6 H6 120.53(11) . . ?
C6 C7 C2 121.64(17) . . ?
H7 C7 C2 119.18(11) . . ?
H7 C7 C6 119.18(11) . . ?
H8 C8 N2 120.65(8) . . ?
C9 C8 N2 118.69(13) . . ?
C9 C8 H8 120.65(8) . . ?
C10 C9 C8 125.07(13) . . ?
C14 C9 C8 119.26(14) . . ?
C14 C9 C10 115.65(14) . . ?
C9 C10 N3 121.53(14) . . ?
C11 C10 N3 116.07(14) . . ?
C11 C10 C9 122.40(14) . . ?
H11 C11 C10 120.05(9) . . ?
C12 C11 C10 119.91(15) . . ?
C12 C11 H11 120.05(10) . . ?
H12 C12 C11 120.40(10) . . ?
C13 C12 C11 119.19(16) . . ?
C13 C12 H12 120.40(10) . . ?
H13 C13 C12 119.81(10) . . ?
C14 C13 C12 120.38(15) . . ?
C14 C13 H13 119.81(10) . . ?
C13 C14 C9 122.40(15) . . ?
H14 C14 C9 118.80(9) . . ?
H14 C14 C13 118.80(10) . . ?

loop_
_geom_bond_atom_site_label_1
_geom_bond_atom_site_label_2
_geom_bond_distance
_geom_bond_site_symmetry_2
_geom_bond_publ_flag
S1 O1 1.4294(12) . ?
S1 N1 1.6410(14) . ?
S1 O2 1.4246(12) . ?
S1 C5 1.7618(16) . ?
N1 N2 1.3816(18) . ?
N1 H1 0.77(2) . ?
C1 H1a 0.9600 . ?
C1 H1b 0.9600 . ?
C1 H1c 0.9600 . ?
C1 C2 1.505(3) . ?
N2 C8 1.273(2) . ?
C2 C3 1.384(3) . ?
C2 C7 1.386(3) . ?
N3 O3 1.2211(19) . ?
N3 O4 1.2208(19) . ?
N3 C10 1.467(2) . ?
C3 H3 0.9300 . ?
C3 C4 1.378(3) . ?
C4 H4 0.9300 . ?
C4 C5 1.387(2) . ?
C5 C6 1.378(2) . ?
C6 H6 0.9300 . ?
C6 C7 1.381(3) . ?
C7 H7 0.9300 . ?
C8 H8 0.9300 . ?
C8 C9 1.470(2) . ?
C9 C10 1.403(2) . ?
C9 C14 1.400(2) . ?
C10 C11 1.383(2) . ?
C11 H11 0.9300 . ?
C11 C12 1.380(2) . ?
C12 H12 0.9300 . ?
C12 C13 1.384(3) . ?
C13 H13 0.9300 . ?
C13 C14 1.373(2) . ?
C14 H14 0.9300 . ?
